data_7247747
loop_
_publ_author_name
'Kumar, Jayasree'
'Tarannum, Ibtesham'
'Zheng, Yan-Zhen'
'Singh, Saurabh Kumar'
'Mondal, Kartik Chandra'

_publ_section_title
;
 Assembly of MnIII ions into di-, tetra-, deca-nuclear coordination
 complexes, zero- to three-dimensional molecular frameworks: molecular
 spin flop to and short-range bulk magnetic spin flop ordering
;
_journal_issue 1
_journal_name_full CrystEngComm
_journal_page_first 80
_journal_page_last 99
_journal_paper_doi 10.1039/D3CE00967J
_journal_volume 26
_journal_year 2024
_chemical_formula_moiety 'C30 H32 Mn2 N6 O8'
_chemical_formula_sum 'C30 H32 Mn2 N6 O8'
_chemical_formula_weight 714.49
_space_group_crystal_system triclinic
_space_group_IT_number 2
_space_group_name_Hall '-P 1'
_space_group_name_H-M_alt 'P -1'
_atom_sites_solution_hydrogens geom
_audit_creation_method SHELXL-2018/3
_audit_update_record
;
2020-10-15 deposited with the CCDC.	2023-11-08 downloaded from the CCDC.
;
_cell_angle_alpha 94.868(2)
_cell_angle_beta 105.897(2)
_cell_angle_gamma 94.543(2)
_cell_formula_units_Z 1
_cell_length_a 7.8214(5)
_cell_length_b 9.9952(6)
_cell_length_c 10.4841(7)
_cell_measurement_reflns_used 9976
_cell_measurement_temperature 200(2)
_cell_measurement_theta_max 28.92
_cell_measurement_theta_min 3.04
_cell_volume 780.92(9)
_computing_cell_refinement 'Bruker SAINT'
_computing_data_collection 'Bruker APEX2'
_computing_data_reduction 'Bruker SAINT'
_computing_molecular_graphics 'Bruker SHELXTL'
_computing_publication_material 'Bruker SHELXTL'
_computing_structure_refinement 'SHELXL-2018/3 (Sheldrick, 2018)'
_computing_structure_solution 'SHELXS-97 (Sheldrick 2008)'
_diffrn_ambient_temperature 200(2)
_diffrn_measured_fraction_theta_full 0.997
_diffrn_measured_fraction_theta_max 0.997
_diffrn_measurement_device_type 'Bruker APEX-II CCD'
_diffrn_measurement_method '\f and \w scans'
_diffrn_radiation_type MoK\a
_diffrn_radiation_wavelength 0.71073
_diffrn_reflns_av_R_equivalents 0.0670
_diffrn_reflns_av_unetI/netI 0.0335
_diffrn_reflns_Laue_measured_fraction_full 0.997
_diffrn_reflns_Laue_measured_fraction_max 0.997
_diffrn_reflns_limit_h_max 9
_diffrn_reflns_limit_h_min -9
_diffrn_reflns_limit_k_max 11
_diffrn_reflns_limit_k_min -11
_diffrn_reflns_limit_l_max 12
_diffrn_reflns_limit_l_min -12
_diffrn_reflns_number 23839
_diffrn_reflns_point_group_measured_fraction_full 0.997
_diffrn_reflns_point_group_measured_fraction_max 0.997
_diffrn_reflns_theta_full 25.000
_diffrn_reflns_theta_max 25.000
_diffrn_reflns_theta_min 2.902
_exptl_absorpt_coefficient_mu 0.869
_exptl_absorpt_correction_T_max 0.918
_exptl_absorpt_correction_T_min 0.881
_exptl_absorpt_correction_type multi-scan
_exptl_absorpt_process_details SADABS
_exptl_crystal_colour Black
_exptl_crystal_density_diffrn 1.519
_exptl_crystal_description Block
_exptl_crystal_F_000 368
_exptl_crystal_size_max 0.150
_exptl_crystal_size_mid 0.100
_exptl_crystal_size_min 0.100
_refine_diff_density_max 0.794
_refine_diff_density_min -0.611
_refine_diff_density_rms 0.096
_refine_ls_extinction_method none
_refine_ls_goodness_of_fit_ref 1.139
_refine_ls_hydrogen_treatment constr
_refine_ls_matrix_type full
_refine_ls_number_parameters 210
_refine_ls_number_reflns 2742
_refine_ls_number_restraints 0
_refine_ls_restrained_S_all 1.139
_refine_ls_R_factor_all 0.0651
_refine_ls_R_factor_gt 0.0478
_refine_ls_shift/su_max 0.001
_refine_ls_shift/su_mean 0.000
_refine_ls_structure_factor_coef Fsqd
_refine_ls_weighting_details 'w=1/[\s^2^(Fo^2^)+(0.0606P)^2^+1.5027P] where P=(Fo^2^+2Fc^2^)/3'
_refine_ls_weighting_scheme calc
_refine_ls_wR_factor_gt 0.1282
_refine_ls_wR_factor_ref 0.1463
_reflns_Friedel_coverage 0.000
_reflns_number_gt 2235
_reflns_number_total 2742
_reflns_threshold_expression 'I > 2\s(I)'
_cod_data_source_file d3ce00967j2.cif
_cod_data_source_block JS10
_cod_depositor_comments 'Adding full bibliography for 7247746--7247749.cif.'
_cod_database_code 7247747
_shelx_shelxl_version_number 2018/3
_shelx_space_group_comment
;
The symmetry employed for this shelxl refinement is uniquely defined
by the following loop, which should always be used as a source of
symmetry information in preference to the above space-group names.
They are only intended as comments.
;
_shelx_estimated_absorpt_t_min 0.881
_shelx_estimated_absorpt_t_max 0.918

loop_
_space_group_symop_operation_xyz
'x, y, z'
'-x, -y, -z'

loop_
_atom_site_label
_atom_site_type_symbol
_atom_site_fract_x
_atom_site_fract_y
_atom_site_fract_z
_atom_site_U_iso_or_equiv
_atom_site_adp_type
_atom_site_occupancy
_atom_site_site_symmetry_order
_atom_site_calc_flag
_atom_site_refinement_flags_posn
_atom_site_refinement_flags_adp
_atom_site_refinement_flags_occupancy
_atom_site_disorder_assembly
_atom_site_disorder_group
Mn1 Mn 0.56326(8) 0.52502(5) 0.37249(6) 0.0330(2) Uani 1 1 d . . . . .
O1 O 0.4636(4) 0.6873(3) 0.3341(3) 0.0386(6) Uani 1 1 d . . . . .
O2 O 0.6680(4) 0.3567(2) 0.3767(3) 0.0366(6) Uani 1 1 d . . . . .
O3 O 0.6575(3) 0.5732(2) 0.5594(2) 0.0318(6) Uani 1 1 d . . . . .
O4 O 0.7952(4) 0.6160(3) 0.3098(3) 0.0426(7) Uani 1 1 d . . . . .
H4A H 0.792242 0.698156 0.299000 0.064 Uiso 1 1 calc R U . . .
N1 N 0.4527(4) 0.4434(3) 0.1854(3) 0.0325(7) Uani 1 1 d . . . . .
N2 N 0.4991(5) 0.3135(3) 0.1540(3) 0.0378(8) Uani 1 1 d . . . . .
N3 N 0.7704(5) -0.1180(3) 0.2681(4) 0.0501(10) Uani 1 1 d . . . . .
C1 C 0.3390(5) 0.4930(4) 0.0924(4) 0.0362(9) Uani 1 1 d . . . . .
H1 H 0.295012 0.440780 0.007798 0.043 Uiso 1 1 calc R U . . .
C2 C 0.2743(5) 0.6232(4) 0.1089(4) 0.0375(9) Uani 1 1 d . . . . .
C3 C 0.1376(6) 0.6601(5) 0.0032(5) 0.0488(11) Uani 1 1 d . . . . .
H2 H 0.092880 0.599213 -0.075945 0.059 Uiso 1 1 calc R U . . .
C4 C 0.0672(7) 0.7808(5) 0.0107(5) 0.0578(13) Uani 1 1 d . . . . .
H3 H -0.028255 0.802114 -0.060162 0.069 Uiso 1 1 calc R U . . .
C5 C 0.1394(7) 0.8717(5) 0.1253(5) 0.0533(12) Uani 1 1 d . . . . .
H4 H 0.094526 0.956884 0.130973 0.064 Uiso 1 1 calc R U . . .
C6 C 0.2734(6) 0.8407(4) 0.2294(5) 0.0422(10) Uani 1 1 d . . . . .
H5 H 0.321479 0.905540 0.305130 0.051 Uiso 1 1 calc R U . . .
C7 C 0.3419(5) 0.7136(4) 0.2266(4) 0.0388(9) Uani 1 1 d . . . . .
C8 C 0.6085(5) 0.2803(4) 0.2618(4) 0.0354(9) Uani 1 1 d . . . . .
C9 C 0.6693(5) 0.1431(4) 0.2612(4) 0.0366(9) Uani 1 1 d . . . . .
C10 C 0.7357(6) 0.0921(4) 0.3819(5) 0.0468(11) Uani 1 1 d . . . . .
H9 H 0.748076 0.145103 0.464095 0.056 Uiso 1 1 calc R U . . .
C11 C 0.7834(7) -0.0382(4) 0.3792(5) 0.0535(12) Uani 1 1 d . . . . .
H8 H 0.828294 -0.072940 0.462042 0.064 Uiso 1 1 calc R U . . .
C12 C 0.7094(6) -0.0664(4) 0.1535(5) 0.0509(12) Uani 1 1 d . . . . .
H7 H 0.700719 -0.121221 0.072890 0.061 Uiso 1 1 calc R U . . .
C13 C 0.6578(6) 0.0625(4) 0.1449(4) 0.0432(10) Uani 1 1 d . . . . .
H6 H 0.615195 0.094956 0.060535 0.052 Uiso 1 1 calc R U . . .
C14 C 0.7451(6) 0.7028(4) 0.6129(4) 0.0413(10) Uani 1 1 d . . . . .
H12 H 0.662677 0.770847 0.585902 0.062 Uiso 1 1 calc R U . . .
H10 H 0.849285 0.719863 0.579392 0.062 Uiso 1 1 calc R U . . .
H11 H 0.784367 0.707869 0.710463 0.062 Uiso 1 1 calc R U . . .
C15 C 0.9732(6) 0.5846(4) 0.3385(5) 0.0474(11) Uani 1 1 d . . . . .
H13 H 0.976200 0.488084 0.347996 0.071 Uiso 1 1 calc R U . . .
H14 H 1.044370 0.637306 0.421926 0.071 Uiso 1 1 calc R U . . .
H15 H 1.022786 0.606706 0.265669 0.071 Uiso 1 1 calc R U . . .

loop_
_atom_site_aniso_label
_atom_site_aniso_U_11
_atom_site_aniso_U_22
_atom_site_aniso_U_33
_atom_site_aniso_U_23
_atom_site_aniso_U_13
_atom_site_aniso_U_12
Mn1 0.0357(4) 0.0227(3) 0.0392(4) -0.0036(2) 0.0096(3) 0.0052(2)
O1 0.0417(16) 0.0290(14) 0.0420(16) -0.0016(12) 0.0065(13) 0.0098(12)
O2 0.0407(15) 0.0225(12) 0.0428(16) -0.0036(11) 0.0061(12) 0.0083(11)
O3 0.0317(14) 0.0237(12) 0.0365(14) -0.0051(10) 0.0073(11) 0.0005(10)
O4 0.0374(15) 0.0234(13) 0.070(2) 0.0088(13) 0.0192(14) 0.0054(11)
N1 0.0388(18) 0.0239(15) 0.0352(17) -0.0044(13) 0.0134(14) 0.0042(13)
N2 0.047(2) 0.0247(16) 0.0422(19) -0.0027(14) 0.0131(16) 0.0110(14)
N3 0.050(2) 0.0267(17) 0.074(3) 0.0028(18) 0.019(2) 0.0103(16)
C1 0.042(2) 0.031(2) 0.038(2) 0.0039(17) 0.0144(18) 0.0066(17)
C2 0.042(2) 0.031(2) 0.043(2) 0.0092(17) 0.0166(18) 0.0064(17)
C3 0.051(3) 0.043(2) 0.049(3) 0.011(2) 0.006(2) 0.008(2)
C4 0.062(3) 0.047(3) 0.062(3) 0.019(2) 0.007(2) 0.018(2)
C5 0.057(3) 0.038(2) 0.072(3) 0.021(2) 0.022(3) 0.020(2)
C6 0.048(2) 0.028(2) 0.057(3) 0.0092(18) 0.022(2) 0.0099(18)
C7 0.038(2) 0.0289(19) 0.057(3) 0.0077(18) 0.024(2) 0.0066(16)
C8 0.038(2) 0.0269(19) 0.042(2) -0.0015(16) 0.0141(18) 0.0052(16)
C9 0.034(2) 0.0257(19) 0.050(2) -0.0021(17) 0.0137(18) 0.0016(15)
C10 0.064(3) 0.027(2) 0.049(3) 0.0037(18) 0.015(2) 0.0113(19)
C11 0.064(3) 0.035(2) 0.060(3) 0.009(2) 0.011(2) 0.008(2)
C12 0.054(3) 0.036(2) 0.064(3) -0.005(2) 0.018(2) 0.013(2)
C13 0.050(3) 0.033(2) 0.046(2) -0.0018(18) 0.014(2) 0.0130(18)
C14 0.047(2) 0.030(2) 0.043(2) -0.0083(17) 0.0130(19) -0.0049(17)
C15 0.040(2) 0.040(2) 0.064(3) 0.005(2) 0.018(2) 0.0073(19)

loop_
_atom_type_symbol
_atom_type_description
_atom_type_scat_dispersion_real
_atom_type_scat_dispersion_imag
_atom_type_scat_source
C C 0.0033 0.0016 'International Tables Vol C Tables 4.2.6.8 and 6.1.1.4'
H H 0.0000 0.0000 'International Tables Vol C Tables 4.2.6.8 and 6.1.1.4'
N N 0.0061 0.0033 'International Tables Vol C Tables 4.2.6.8 and 6.1.1.4'
O O 0.0106 0.0060 'International Tables Vol C Tables 4.2.6.8 and 6.1.1.4'
Mn Mn 0.3368 0.7283 'International Tables Vol C Tables 4.2.6.8 and 6.1.1.4'

loop_
_geom_angle_atom_site_label_1
_geom_angle_atom_site_label_2
_geom_angle_atom_site_label_3
_geom_angle
_geom_angle_site_symmetry_1
_geom_angle_site_symmetry_3
_geom_angle_publ_flag
O1 Mn1 O3 96.46(11) . . ?
O1 Mn1 O2 168.87(12) . . ?
O3 Mn1 O2 93.51(11) . . ?
O1 Mn1 N1 91.07(12) . . ?
O3 Mn1 N1 170.07(12) . . ?
O2 Mn1 N1 79.63(12) . . ?
O1 Mn1 O3 97.41(11) . 2_666 ?
O3 Mn1 O3 80.59(10) . 2_666 ?
O2 Mn1 O3 89.10(11) . 2_666 ?
N1 Mn1 O3 92.05(11) . 2_666 ?
O1 Mn1 O4 85.54(11) . . ?
O3 Mn1 O4 98.08(11) . . ?
O2 Mn1 O4 88.16(11) . . ?
N1 Mn1 O4 88.93(12) . . ?
O3 Mn1 O4 176.87(9) 2_666 . ?
O1 Mn1 Mn1 99.13(9) . 2_666 ?
O3 Mn1 Mn1 44.19(8) . 2_666 ?
O2 Mn1 Mn1 91.47(9) . 2_666 ?
N1 Mn1 Mn1 128.15(10) . 2_666 ?
O3 Mn1 Mn1 36.39(6) 2_666 2_666 ?
O4 Mn1 Mn1 142.20(8) . 2_666 ?
C7 O1 Mn1 129.4(2) . . ?
C8 O2 Mn1 111.9(2) . . ?
C14 O3 Mn1 121.7(2) . . ?
C14 O3 Mn1 123.2(2) . 2_666 ?
Mn1 O3 Mn1 99.41(10) . 2_666 ?
C15 O4 Mn1 130.4(3) . . ?
C15 O4 H4A 109.5 . . ?
Mn1 O4 H4A 114.1 . . ?
C1 N1 N2 117.0(3) . . ?
C1 N1 Mn1 127.5(3) . . ?
N2 N1 Mn1 115.4(2) . . ?
C8 N2 N1 107.3(3) . . ?
C11 N3 C12 116.7(4) . . ?
N1 C1 C2 124.0(4) . . ?
N1 C1 H1 118.0 . . ?
C2 C1 H1 118.0 . . ?
C3 C2 C7 119.1(4) . . ?
C3 C2 C1 118.3(4) . . ?
C7 C2 C1 122.6(4) . . ?
C4 C3 C2 122.2(4) . . ?
C4 C3 H2 118.9 . . ?
C2 C3 H2 118.9 . . ?
C3 C4 C5 118.2(4) . . ?
C3 C4 H3 120.9 . . ?
C5 C4 H3 120.9 . . ?
C6 C5 C4 121.4(4) . . ?
C6 C5 H4 119.3 . . ?
C4 C5 H4 119.3 . . ?
C5 C6 C7 121.3(4) . . ?
C5 C6 H5 119.4 . . ?
C7 C6 H5 119.4 . . ?
O1 C7 C2 124.4(3) . . ?
O1 C7 C6 118.0(4) . . ?
C2 C7 C6 117.6(4) . . ?
N2 C8 O2 125.7(3) . . ?
N2 C8 C9 119.2(3) . . ?
O2 C8 C9 115.0(3) . . ?
C13 C9 C10 118.4(4) . . ?
C13 C9 C8 122.6(4) . . ?
C10 C9 C8 118.9(4) . . ?
C11 C10 C9 118.1(4) . . ?
C11 C10 H9 120.9 . . ?
C9 C10 H9 120.9 . . ?
N3 C11 C10 124.2(4) . . ?
N3 C11 H8 117.9 . . ?
C10 C11 H8 117.9 . . ?
N3 C12 C13 123.7(4) . . ?
N3 C12 H7 118.1 . . ?
C13 C12 H7 118.1 . . ?
C9 C13 C12 118.7(4) . . ?
C9 C13 H6 120.6 . . ?
C12 C13 H6 120.6 . . ?
O3 C14 H12 109.5 . . ?
O3 C14 H10 109.5 . . ?
H12 C14 H10 109.5 . . ?
O3 C14 H11 109.5 . . ?
H12 C14 H11 109.5 . . ?
H10 C14 H11 109.5 . . ?
O4 C15 H13 109.5 . . ?
O4 C15 H14 109.5 . . ?
H13 C15 H14 109.5 . . ?
O4 C15 H15 109.5 . . ?
H13 C15 H15 109.5 . . ?
H14 C15 H15 109.5 . . ?

loop_
_geom_bond_atom_site_label_1
_geom_bond_atom_site_label_2
_geom_bond_distance
_geom_bond_site_symmetry_2
_geom_bond_publ_flag
Mn1 O1 1.881(3) . ?
Mn1 O3 1.900(3) . ?
Mn1 O2 1.927(2) . ?
Mn1 N1 1.987(3) . ?
Mn1 O3 2.232(3) 2_666 ?
Mn1 O4 2.246(3) . ?
Mn1 Mn1 3.1584(12) 2_666 ?
O1 C7 1.322(5) . ?
O2 C8 1.316(5) . ?
O3 C14 1.410(4) . ?
O4 C15 1.407(5) . ?
O4 H4A 0.8400 . ?
N1 C1 1.290(5) . ?
N1 N2 1.412(4) . ?
N2 C8 1.302(5) . ?
N3 C11 1.329(6) . ?
N3 C12 1.329(6) . ?
C1 C2 1.447(5) . ?
C1 H1 0.9500 . ?
C2 C3 1.411(6) . ?
C2 C7 1.413(6) . ?
C3 C4 1.371(6) . ?
C3 H2 0.9500 . ?
C4 C5 1.396(7) . ?
C4 H3 0.9500 . ?
C5 C6 1.366(6) . ?
C5 H4 0.9500 . ?
C6 C7 1.419(5) . ?
C6 H5 0.9500 . ?
C8 C9 1.487(5) . ?
C9 C13 1.380(6) . ?
C9 C10 1.386(6) . ?
C10 C11 1.382(6) . ?
C10 H9 0.9500 . ?
C11 H8 0.9500 . ?
C12 C13 1.383(6) . ?
C12 H7 0.9500 . ?
C13 H6 0.9500 . ?
C14 H12 0.9800 . ?
C14 H10 0.9800 . ?
C14 H11 0.9800 . ?
C15 H13 0.9800 . ?
C15 H14 0.9800 . ?
C15 H15 0.9800 . ?

loop_
_geom_torsion_atom_site_label_1
_geom_torsion_atom_site_label_2
_geom_torsion_atom_site_label_3
_geom_torsion_atom_site_label_4
_geom_torsion
_geom_torsion_site_symmetry_1
_geom_torsion_site_symmetry_2
_geom_torsion_site_symmetry_3
_geom_torsion_site_symmetry_4
_geom_torsion_publ_flag
O3 Mn1 O1 C7 -163.0(3) . . . . ?
O2 Mn1 O1 C7 43.6(8) . . . . ?
N1 Mn1 O1 C7 10.5(3) . . . . ?
O3 Mn1 O1 C7 -81.7(3) 2_666 . . . ?
O4 Mn1 O1 C7 99.4(3) . . . . ?
Mn1 Mn1 O1 C7 -118.4(3) 2_666 . . . ?
O1 Mn1 O3 C14 -42.6(3) . . . . ?
O2 Mn1 O3 C14 132.5(3) . . . . ?
O3 Mn1 O3 C14 -139.0(3) 2_666 . . . ?
O4 Mn1 O3 C14 43.8(3) . . . . ?
Mn1 Mn1 O3 C14 -139.0(3) 2_666 . . . ?
O1 Mn1 O3 Mn1 96.47(12) . . . 2_666 ?
O2 Mn1 O3 Mn1 -88.50(11) . . . 2_666 ?
O3 Mn1 O3 Mn1 0.0 2_666 . . 2_666 ?
O4 Mn1 O3 Mn1 -177.13(9) . . . 2_666 ?
C1 N1 N2 C8 -177.5(3) . . . . ?
Mn1 N1 N2 C8 -0.3(4) . . . . ?
N2 N1 C1 C2 178.6(3) . . . . ?
Mn1 N1 C1 C2 1.8(6) . . . . ?
N1 C1 C2 C3 -174.2(4) . . . . ?
N1 C1 C2 C7 5.4(6) . . . . ?
C7 C2 C3 C4 -0.2(7) . . . . ?
C1 C2 C3 C4 179.3(4) . . . . ?
C2 C3 C4 C5 2.7(7) . . . . ?
C3 C4 C5 C6 -1.8(7) . . . . ?
C4 C5 C6 C7 -1.4(7) . . . . ?
Mn1 O1 C7 C2 -7.1(6) . . . . ?
Mn1 O1 C7 C6 172.4(3) . . . . ?
C3 C2 C7 O1 176.7(4) . . . . ?
C1 C2 C7 O1 -2.9(6) . . . . ?
C3 C2 C7 C6 -2.9(6) . . . . ?
C1 C2 C7 C6 177.5(4) . . . . ?
C5 C6 C7 O1 -175.8(4) . . . . ?
C5 C6 C7 C2 3.7(6) . . . . ?
N1 N2 C8 O2 -2.0(5) . . . . ?
N1 N2 C8 C9 175.4(3) . . . . ?
Mn1 O2 C8 N2 3.3(5) . . . . ?
Mn1 O2 C8 C9 -174.2(3) . . . . ?
N2 C8 C9 C13 18.7(6) . . . . ?
O2 C8 C9 C13 -163.7(4) . . . . ?
N2 C8 C9 C10 -159.4(4) . . . . ?
O2 C8 C9 C10 18.2(5) . . . . ?
C13 C9 C10 C11 -1.3(6) . . . . ?
C8 C9 C10 C11 176.8(4) . . . . ?
C12 N3 C11 C10 0.9(7) . . . . ?
C9 C10 C11 N3 0.3(7) . . . . ?
C11 N3 C12 C13 -0.9(7) . . . . ?
C10 C9 C13 C12 1.3(6) . . . . ?
C8 C9 C13 C12 -176.8(4) . . . . ?
N3 C12 C13 C9 -0.1(7) . . . . ?
